data_7133900
loop_
_publ_author_name
'Nguyen, Le Anh'
'Ngo, Quoc Anh'
'Retailleau, Pascal'
'Nguyen, Thanh Binh'

_publ_section_title
;
 Room temperature dithiocarbamation of 2-tetralones with elemental sulfur
 and isothiocyanates S<sub>8</sub>/R-N&#xe001;C&#xe001;S: atom-efficient
 access to 4-hydroxythiazolidine-2-thiones.
;
_journal_issue 92
_journal_name_full 'Chemical communications (Cambridge, England)'
_journal_page_first 13586
_journal_page_last 13589
_journal_paper_doi 10.1039/d4cc05053c
_journal_volume 60
_journal_year 2024
_chemical_formula_moiety 'C17 H15 N O S2'
_chemical_formula_sum 'C17 H15 N O S2'
_chemical_formula_weight 313.42
_chemical_name_systematic rac-(3aR,9bR)-3a-hydroxy-3-phenyl-3a,4,5,9b-tetrahydronaphtho[2,1-d]thiazole-2(3H)-thione
_space_group_crystal_system monoclinic
_space_group_IT_number 9
_space_group_name_Hall 'C -2yc'
_space_group_name_H-M_alt 'C 1 c 1'
_atom_sites_solution_hydrogens mixed
_atom_sites_solution_primary other
_atom_sites_solution_secondary difmap
_audit_creation_method SHELXL-2019/3
_audit_update_record
;
2024-08-06 deposited with the CCDC.	2024-10-28 downloaded from the CCDC.
;
_cell_angle_alpha 90
_cell_angle_beta 98.99(3)
_cell_angle_gamma 90
_cell_formula_units_Z 4
_cell_length_a 7.2278(8)
_cell_length_b 22.429(6)
_cell_length_c 9.660(7)
_cell_measurement_reflns_used 1291
_cell_measurement_temperature 293(2)
_cell_measurement_theta_max 28.6990
_cell_measurement_theta_min 2.7940
_cell_volume 1546.8(12)
_computing_cell_refinement 'CrysAlisPro 1.171.43.98a (Rigaku OD, 2023)'
_computing_data_collection 'CrysAlisPro system (CCD 43.98a 64-bit)'
_computing_data_reduction 'CrysAlisPro 1.171.43.98a (Rigaku OD, 2023)'
_computing_structure_refinement 'SHELXL-2019/2 (Sheldrick, 2015b)'
_computing_structure_solution 'SHELXT (Sheldrick, 2015a)'
_diffrn_ambient_temperature 293(2)
_diffrn_detector 'Hybrid Pixel Array Detector'
_diffrn_detector_area_resol_mean 5.8140
_diffrn_measured_fraction_theta_full 0.999
_diffrn_measured_fraction_theta_max 0.998
_diffrn_measurement_device 'four-circle diffractometer'
_diffrn_measurement_device_type 'XtaLAB AFC12 (RINC): Kappa single'
_diffrn_radiation_monochromator mirror
_diffrn_radiation_probe x-ray
_diffrn_radiation_type 'Mo K\a'
_diffrn_radiation_wavelength 0.71073
_diffrn_reflns_av_R_equivalents 0.0392
_diffrn_reflns_av_sigmaI/netI 0.0426
_diffrn_reflns_Laue_measured_fraction_full 0.999
_diffrn_reflns_Laue_measured_fraction_max 0.998
_diffrn_reflns_limit_h_max 8
_diffrn_reflns_limit_h_min -9
_diffrn_reflns_limit_k_max 28
_diffrn_reflns_limit_k_min -28
_diffrn_reflns_limit_l_max 12
_diffrn_reflns_limit_l_min -12
_diffrn_reflns_number 19727
_diffrn_reflns_point_group_measured_fraction_full 0.948
_diffrn_reflns_point_group_measured_fraction_max 0.927
_diffrn_reflns_theta_full 25.242
_diffrn_reflns_theta_max 27.103
_diffrn_reflns_theta_min 2.803
_diffrn_source 'micro-focus sealed X-ray tube'
_diffrn_source_type 'Rigaku (Mo) X-ray Source'
_exptl_absorpt_coefficient_mu 0.342
_exptl_absorpt_correction_T_max 0.990
_exptl_absorpt_correction_T_min 0.900
_exptl_absorpt_correction_type gaussian
_exptl_absorpt_process_details
;
CrysAlisPro 1.171.43.98a (Rigaku Oxford Diffraction, 2023)
Numerical absorption correction based on gaussian integration over
a multifaceted crystal model
Empirical absorption correction using spherical harmonics,
implemented in SCALE3 ABSPACK scaling algorithm.
;
_exptl_crystal_colour colourless
_exptl_crystal_density_diffrn 1.346
_exptl_crystal_description plate
_exptl_crystal_F_000 656
_exptl_crystal_size_max 0.650
_exptl_crystal_size_mid 0.270
_exptl_crystal_size_min 0.030
_refine_diff_density_max 0.180
_refine_diff_density_min -0.161
_refine_diff_density_rms 0.037
_refine_ls_abs_structure_details
;
 Flack x determined using 1109 quotients [(I+)-(I-)]/[(I+)+(I-)]
 (Parsons, Flack and Wagner, Acta Cryst. B69 (2013) 249-259).
;
_refine_ls_abs_structure_Flack 0.11(5)
_refine_ls_extinction_method none
_refine_ls_goodness_of_fit_ref 0.985
_refine_ls_hydrogen_treatment mixed
_refine_ls_matrix_type full
_refine_ls_number_parameters 194
_refine_ls_number_reflns 6347
_refine_ls_number_restraints 2
_refine_ls_restrained_S_all 0.985
_refine_ls_R_factor_all 0.0414
_refine_ls_R_factor_gt 0.0326
_refine_ls_shift/su_max 0.000
_refine_ls_shift/su_mean 0.000
_refine_ls_structure_factor_coef Fsqd
_refine_ls_weighting_details 'w=1/[\s^2^(Fo^2^)+(0.0561P)^2^] where P=(Fo^2^+2Fc^2^)/3'
_refine_ls_weighting_scheme calc
_refine_ls_wR_factor_gt 0.0829
_refine_ls_wR_factor_ref 0.0873
_reflns_Friedel_coverage 0.850
_reflns_Friedel_fraction_full 0.896
_reflns_Friedel_fraction_max 0.856
_reflns_number_gt 5327
_reflns_number_total 6347
_reflns_threshold_expression 'I > 2\s(I)'
_cod_data_source_file d4cc05053c2.cif
_cod_data_source_block B19955
_cod_depositor_comments 'Adding full bibliography for 7133900--7133901.cif.'
_cod_original_sg_symbol_H-M 'C c'
_cod_database_code 7133900
_shelx_space_group_comment
;
The symmetry employed for this shelxl refinement is uniquely defined
by the following loop, which should always be used as a source of
symmetry information in preference to the above space-group names.
They are only intended as comments.
;
_shelx_estimated_absorpt_t_min 0.808
_shelx_estimated_absorpt_t_max 0.990

loop_
_space_group_symop_operation_xyz
'x, y, z'
'x, -y, z+1/2'
'x+1/2, y+1/2, z'
'x+1/2, -y+1/2, z+1/2'

loop_
_atom_site_label
_atom_site_type_symbol
_atom_site_fract_x
_atom_site_fract_y
_atom_site_fract_z
_atom_site_U_iso_or_equiv
_atom_site_adp_type
_atom_site_occupancy
_atom_site_site_symmetry_order
_atom_site_calc_flag
_atom_site_refinement_flags_posn
_atom_site_refinement_flags_adp
_atom_site_refinement_flags_occupancy
_atom_site_disorder_assembly
_atom_site_disorder_group
C2 C 0.4213(5) 0.31897(14) 0.3925(3) 0.0412(7) Uani 1 1 d . . . . .
H2 H 0.393590 0.312751 0.290985 0.049 Uiso 1 1 calc R U . . .
C1 C 0.3323(4) 0.26808(14) 0.4632(3) 0.0386(7) Uani 1 1 d . . . . .
C4 C 0.6505(5) 0.23240(14) 0.4742(3) 0.0393(7) Uani 1 1 d . . . . .
S3 S 0.67459(10) 0.30906(4) 0.44679(8) 0.0483(2) Uani 1 1 d . . . . .
C8 C 0.1784(5) 0.33901(17) 0.6105(3) 0.0529(8) Uani 1 1 d . . . . .
H8A H 0.050663 0.328149 0.572311 0.063 Uiso 1 1 calc R U . . .
H8B H 0.179428 0.352393 0.706100 0.063 Uiso 1 1 calc R U . . .
N5 N 0.4699(4) 0.21760(12) 0.4700(3) 0.0396(6) Uani 1 1 d . . . . .
C14 C 0.3533(5) 0.38021(15) 0.4236(3) 0.0474(8) Uani 1 1 d . . . . .
C13 C 0.3995(6) 0.42847(18) 0.3450(4) 0.0629(10) Uani 1 1 d . . . . .
H13 H 0.473763 0.422339 0.275872 0.075 Uiso 1 1 calc R U . . .
C7 C 0.3027(5) 0.28414(15) 0.6118(3) 0.0438(7) Uani 1 1 d . . . . .
H7A H 0.244789 0.250834 0.652717 0.053 Uiso 1 1 calc R U . . .
H7B H 0.422845 0.291899 0.669107 0.053 Uiso 1 1 calc R U . . .
C12 C 0.3367(7) 0.48554(19) 0.3679(6) 0.0767(13) Uani 1 1 d . . . . .
H12 H 0.369202 0.517292 0.314636 0.092 Uiso 1 1 calc R U . . .
C10 C 0.1759(7) 0.44738(19) 0.5453(5) 0.0692(11) Uani 1 1 d . . . . .
H10 H 0.097188 0.453900 0.611326 0.083 Uiso 1 1 calc R U . . .
C9 C 0.2395(5) 0.38951(16) 0.5259(4) 0.0508(8) Uani 1 1 d . . . . .
C18 C 0.3665(7) 0.08004(19) 0.6556(5) 0.0677(11) Uani 1 1 d . . . . .
H18 H 0.381261 0.064933 0.746349 0.081 Uiso 1 1 calc R U . . .
C19 C 0.2774(7) 0.04627(19) 0.5465(6) 0.0777(13) Uani 1 1 d . . . . .
H19 H 0.231907 0.008648 0.563668 0.093 Uiso 1 1 calc R U . . .
C20 C 0.2555(7) 0.0682(2) 0.4113(6) 0.0753(13) Uani 1 1 d . . . . .
H20 H 0.196527 0.045094 0.337391 0.090 Uiso 1 1 calc R U . . .
C21 C 0.3210(5) 0.12467(17) 0.3852(4) 0.0560(9) Uani 1 1 d . . . . .
H21 H 0.305355 0.139759 0.294493 0.067 Uiso 1 1 calc R U . . .
S6 S 0.83398(10) 0.18635(4) 0.50250(8) 0.0475(2) Uani 1 1 d . . . . .
C11 C 0.2267(7) 0.4950(2) 0.4692(6) 0.0824(15) Uani 1 1 d . . . . .
H11 H 0.186650 0.533326 0.486430 0.099 Uiso 1 1 calc R U . . .
C16 C 0.4099(5) 0.15806(14) 0.4963(3) 0.0434(7) Uani 1 1 d . . . . .
C17 C 0.4346(5) 0.13611(15) 0.6325(4) 0.0518(8) Uani 1 1 d . . . . .
H17 H 0.495640 0.158721 0.706561 0.062 Uiso 1 1 calc R U . . .
O15 O 0.1665(3) 0.25350(11) 0.3751(2) 0.0466(5) Uani 1 1 d . . . . .
H15 H 0.097(8) 0.2349(17) 0.427(5) 0.070 Uiso 1 1 d . U . . .

loop_
_atom_site_aniso_label
_atom_site_aniso_U_11
_atom_site_aniso_U_22
_atom_site_aniso_U_33
_atom_site_aniso_U_23
_atom_site_aniso_U_13
_atom_site_aniso_U_12
C2 0.0272(16) 0.0635(19) 0.0318(14) 0.0045(13) 0.0008(12) -0.0082(13)
C1 0.0225(15) 0.0580(18) 0.0349(14) 0.0036(12) 0.0026(11) -0.0048(12)
C4 0.0267(16) 0.0618(18) 0.0300(14) -0.0006(12) 0.0062(11) -0.0058(13)
S3 0.0274(5) 0.0625(5) 0.0554(5) 0.0052(4) 0.0077(4) -0.0095(4)
C8 0.041(2) 0.076(2) 0.0421(16) 0.0017(16) 0.0089(14) 0.0085(17)
N5 0.0259(14) 0.0538(14) 0.0396(13) 0.0007(10) 0.0064(10) -0.0046(11)
C14 0.0333(18) 0.059(2) 0.0461(17) 0.0058(14) -0.0073(14) -0.0029(14)
C13 0.042(2) 0.072(2) 0.072(2) 0.0171(19) 0.0000(17) -0.0083(17)
C7 0.0315(17) 0.065(2) 0.0350(15) 0.0060(14) 0.0062(12) 0.0010(14)
C12 0.055(3) 0.064(3) 0.104(3) 0.025(2) -0.009(2) -0.011(2)
C10 0.058(3) 0.072(3) 0.075(3) -0.006(2) 0.002(2) 0.012(2)
C9 0.038(2) 0.063(2) 0.0487(19) -0.0011(16) -0.0029(15) 0.0016(16)
C18 0.054(3) 0.068(2) 0.085(3) 0.019(2) 0.021(2) -0.001(2)
C19 0.059(3) 0.056(2) 0.121(4) 0.003(3) 0.022(3) -0.012(2)
C20 0.057(3) 0.072(3) 0.097(3) -0.026(2) 0.012(2) -0.018(2)
C21 0.039(2) 0.069(2) 0.061(2) -0.0119(18) 0.0101(17) -0.0093(17)
S6 0.0287(5) 0.0670(5) 0.0480(4) 0.0030(4) 0.0097(3) 0.0006(4)
C11 0.068(3) 0.057(2) 0.115(4) 0.003(2) -0.007(3) 0.006(2)
C16 0.0264(16) 0.0523(18) 0.0524(17) -0.0034(14) 0.0094(13) -0.0054(13)
C17 0.040(2) 0.0593(19) 0.0562(19) 0.0069(16) 0.0079(15) -0.0004(15)
O15 0.0254(12) 0.0716(15) 0.0404(12) 0.0032(10) -0.0020(9) -0.0105(10)

loop_
_atom_type_symbol
_atom_type_description
_atom_type_scat_dispersion_real
_atom_type_scat_dispersion_imag
_atom_type_scat_source
C C 0.0033 0.0016 'International Tables Vol C Tables 4.2.6.8 and 6.1.1.4'
H H 0.0000 0.0000 'International Tables Vol C Tables 4.2.6.8 and 6.1.1.4'
N N 0.0061 0.0033 'International Tables Vol C Tables 4.2.6.8 and 6.1.1.4'
O O 0.0106 0.0060 'International Tables Vol C Tables 4.2.6.8 and 6.1.1.4'
S S 0.1246 0.1234 'International Tables Vol C Tables 4.2.6.8 and 6.1.1.4'

loop_
_exptl_crystal_face_index_h
_exptl_crystal_face_index_k
_exptl_crystal_face_index_l
_exptl_crystal_face_perp_dist
-1 5 -5 0.1080
5 2 -5 0.1518
0 -4 5 0.1131
-1 1 -1 0.2079
0 1 0 0.0010
0 -1 0 0.0281

loop_
_geom_angle_atom_site_label_1
_geom_angle_atom_site_label_2
_geom_angle_atom_site_label_3
_geom_angle
_geom_angle_site_symmetry_1
_geom_angle_site_symmetry_3
_geom_angle_publ_flag
C14 C2 C1 114.9(3) . . ?
C14 C2 S3 113.3(2) . . ?
C1 C2 S3 104.7(2) . . ?
C14 C2 H2 107.9 . . ?
C1 C2 H2 107.9 . . ?
S3 C2 H2 107.9 . . ?
O15 C1 N5 110.5(2) . . ?
O15 C1 C2 106.5(2) . . ?
N5 C1 C2 105.1(2) . . ?
O15 C1 C7 113.3(3) . . ?
N5 C1 C7 109.0(2) . . ?
C2 C1 C7 112.1(3) . . ?
N5 C4 S6 126.6(2) . . ?
N5 C4 S3 110.9(2) . . ?
S6 C4 S3 122.47(19) . . ?
C4 S3 C2 92.52(15) . . ?
C9 C8 C7 113.0(3) . . ?
C9 C8 H8A 109.0 . . ?
C7 C8 H8A 109.0 . . ?
C9 C8 H8B 109.0 . . ?
C7 C8 H8B 109.0 . . ?
H8A C8 H8B 107.8 . . ?
C4 N5 C16 122.9(3) . . ?
C4 N5 C1 116.7(3) . . ?
C16 N5 C1 119.4(2) . . ?
C13 C14 C9 119.2(3) . . ?
C13 C14 C2 119.2(3) . . ?
C9 C14 C2 121.6(3) . . ?
C12 C13 C14 121.2(4) . . ?
C12 C13 H13 119.4 . . ?
C14 C13 H13 119.4 . . ?
C8 C7 C1 110.6(3) . . ?
C8 C7 H7A 109.5 . . ?
C1 C7 H7A 109.5 . . ?
C8 C7 H7B 109.5 . . ?
C1 C7 H7B 109.5 . . ?
H7A C7 H7B 108.1 . . ?
C11 C12 C13 119.9(4) . . ?
C11 C12 H12 120.1 . . ?
C13 C12 H12 120.1 . . ?
C11 C10 C9 121.8(4) . . ?
C11 C10 H10 119.1 . . ?
C9 C10 H10 119.1 . . ?
C14 C9 C10 118.4(3) . . ?
C14 C9 C8 121.9(3) . . ?
C10 C9 C8 119.7(3) . . ?
C19 C18 C17 120.9(4) . . ?
C19 C18 H18 119.5 . . ?
C17 C18 H18 119.5 . . ?
C18 C19 C20 120.0(4) . . ?
C18 C19 H19 120.0 . . ?
C20 C19 H19 120.0 . . ?
C19 C20 C21 120.3(4) . . ?
C19 C20 H20 119.9 . . ?
C21 C20 H20 119.9 . . ?
C16 C21 C20 119.0(4) . . ?
C16 C21 H21 120.5 . . ?
C20 C21 H21 120.5 . . ?
C12 C11 C10 119.6(4) . . ?
C12 C11 H11 120.2 . . ?
C10 C11 H11 120.2 . . ?
C21 C16 C17 121.2(3) . . ?
C21 C16 N5 118.8(3) . . ?
C17 C16 N5 119.9(3) . . ?
C18 C17 C16 118.6(4) . . ?
C18 C17 H17 120.7 . . ?
C16 C17 H17 120.7 . . ?
C1 O15 H15 106(3) . . ?

loop_
_geom_bond_atom_site_label_1
_geom_bond_atom_site_label_2
_geom_bond_distance
_geom_bond_site_symmetry_2
_geom_bond_publ_flag
C2 C14 1.505(5) . ?
C2 C1 1.523(4) . ?
C2 S3 1.837(3) . ?
C2 H2 0.9800 . ?
C1 O15 1.396(4) . ?
C1 N5 1.502(4) . ?
C1 C7 1.527(4) . ?
C4 N5 1.341(4) . ?
C4 S6 1.669(4) . ?
C4 S3 1.752(3) . ?
C8 C9 1.503(5) . ?
C8 C7 1.523(5) . ?
C8 H8A 0.9700 . ?
C8 H8B 0.9700 . ?
N5 C16 1.439(4) . ?
C14 C13 1.392(5) . ?
C14 C9 1.397(5) . ?
C13 C12 1.387(6) . ?
C13 H13 0.9300 . ?
C7 H7A 0.9700 . ?
C7 H7B 0.9700 . ?
C12 C11 1.370(8) . ?
C12 H12 0.9300 . ?
C10 C11 1.379(7) . ?
C10 C9 1.399(5) . ?
C10 H10 0.9300 . ?
C18 C19 1.374(7) . ?
C18 C17 1.381(5) . ?
C18 H18 0.9300 . ?
C19 C20 1.382(7) . ?
C19 H19 0.9300 . ?
C20 C21 1.388(6) . ?
C20 H20 0.9300 . ?
C21 C16 1.382(5) . ?
C21 H21 0.9300 . ?
C11 H11 0.9300 . ?
C16 C17 1.390(5) . ?
C17 H17 0.9300 . ?
O15 H15 0.87(5) . ?

loop_
_geom_torsion_atom_site_label_1
_geom_torsion_atom_site_label_2
_geom_torsion_atom_site_label_3
_geom_torsion_atom_site_label_4
_geom_torsion
_geom_torsion_site_symmetry_1
_geom_torsion_site_symmetry_2
_geom_torsion_site_symmetry_3
_geom_torsion_site_symmetry_4
_geom_torsion_publ_flag
C14 C2 C1 O15 86.0(3) . . . . ?
S3 C2 C1 O15 -149.1(2) . . . . ?
C14 C2 C1 N5 -156.7(2) . . . . ?
S3 C2 C1 N5 -31.8(3) . . . . ?
C14 C2 C1 C7 -38.4(4) . . . . ?
S3 C2 C1 C7 86.5(3) . . . . ?
N5 C4 S3 C2 -11.0(2) . . . . ?
S6 C4 S3 C2 169.45(19) . . . . ?
C14 C2 S3 C4 151.3(2) . . . . ?
C1 C2 S3 C4 25.4(2) . . . . ?
S6 C4 N5 C16 2.8(4) . . . . ?
S3 C4 N5 C16 -176.7(2) . . . . ?
S6 C4 N5 C1 171.5(2) . . . . ?
S3 C4 N5 C1 -8.0(3) . . . . ?
O15 C1 N5 C4 141.8(2) . . . . ?
C2 C1 N5 C4 27.3(3) . . . . ?
C7 C1 N5 C4 -93.1(3) . . . . ?
O15 C1 N5 C16 -49.0(3) . . . . ?
C2 C1 N5 C16 -163.6(2) . . . . ?
C7 C1 N5 C16 76.1(3) . . . . ?
C1 C2 C14 C13 -168.4(3) . . . . ?
S3 C2 C14 C13 71.4(4) . . . . ?
C1 C2 C14 C9 9.3(4) . . . . ?
S3 C2 C14 C9 -110.9(3) . . . . ?
C9 C14 C13 C12 0.9(6) . . . . ?
C2 C14 C13 C12 178.7(4) . . . . ?
C9 C8 C7 C1 -48.8(4) . . . . ?
O15 C1 C7 C8 -62.0(4) . . . . ?
N5 C1 C7 C8 174.6(3) . . . . ?
C2 C1 C7 C8 58.6(4) . . . . ?
C14 C13 C12 C11 -0.2(7) . . . . ?
C13 C14 C9 C10 0.0(5) . . . . ?
C2 C14 C9 C10 -177.6(3) . . . . ?
C13 C14 C9 C8 177.6(3) . . . . ?
C2 C14 C9 C8 -0.1(5) . . . . ?
C11 C10 C9 C14 -1.8(6) . . . . ?
C11 C10 C9 C8 -179.4(4) . . . . ?
C7 C8 C9 C14 20.4(5) . . . . ?
C7 C8 C9 C10 -162.1(3) . . . . ?
C17 C18 C19 C20 0.2(7) . . . . ?
C18 C19 C20 C21 -0.8(7) . . . . ?
C19 C20 C21 C16 0.7(6) . . . . ?
C13 C12 C11 C10 -1.5(7) . . . . ?
C9 C10 C11 C12 2.5(7) . . . . ?
C20 C21 C16 C17 0.1(5) . . . . ?
C20 C21 C16 N5 -177.1(4) . . . . ?
C4 N5 C16 C21 -108.0(3) . . . . ?
C1 N5 C16 C21 83.5(4) . . . . ?
C4 N5 C16 C17 74.7(4) . . . . ?
C1 N5 C16 C17 -93.8(4) . . . . ?
C19 C18 C17 C16 0.5(6) . . . . ?
C21 C16 C17 C18 -0.6(5) . . . . ?
N5 C16 C17 C18 176.5(3) . . . . ?
